data_4350448
loop_
_publ_author_name
'Dan, Meenakshi'
'Cheetham, A. K.'
'Rao, C. N. R.'

_publ_section_title
;
 Diverse structures and dimensionalities in hybrid frameworks of strontium
 and lanthanum with isomeric dihydroxybenzoates.
;
_journal_issue 20
_journal_name_full 'Inorganic chemistry'
_journal_page_first 8227
_journal_page_last 8238
_journal_paper_doi 10.1021/ic060917k
_journal_volume 45
_journal_year 2006
_chemical_formula_sum 'C14 H18 O14 Sr'
_chemical_formula_weight 497.90
_space_group_IT_number 15
_space_group_name_Hall '-C 2yc'
_space_group_name_H-M_alt 'C 1 2/c 1'
_symmetry_cell_setting monoclinic
_symmetry_space_group_name_H-M 'C 1 2/c 1'
_atom_sites_solution_hydrogens geom
_atom_sites_solution_primary direct
_atom_sites_solution_secondary difmap
_audit_creation_method SHELXL-97
_cell_angle_alpha 90.00
_cell_angle_beta 90.131(5)
_cell_angle_gamma 90.00
_cell_formula_units_Z 4
_cell_length_a 11.703(4)
_cell_length_b 21.409(6)
_cell_length_c 7.841(2)
_cell_measurement_temperature 298(2)
_cell_volume 1964.6(10)
_computing_structure_refinement 'SHELXL-97 (Sheldrick, 1997)'
_diffrn_ambient_temperature 298(2)
_diffrn_measured_fraction_theta_full 0.915
_diffrn_measured_fraction_theta_max 0.915
_diffrn_radiation_monochromator graphite
_diffrn_radiation_source 'fine-focus sealed tube'
_diffrn_radiation_type MoK\a
_diffrn_radiation_wavelength 0.71073
_diffrn_reflns_av_R_equivalents 0.0427
_diffrn_reflns_av_sigmaI/netI 0.0450
_diffrn_reflns_limit_h_max 15
_diffrn_reflns_limit_h_min -14
_diffrn_reflns_limit_k_max 28
_diffrn_reflns_limit_k_min -28
_diffrn_reflns_limit_l_max 10
_diffrn_reflns_limit_l_min -10
_diffrn_reflns_number 7869
_diffrn_reflns_theta_full 28.38
_diffrn_reflns_theta_max 28.38
_diffrn_reflns_theta_min 1.90
_exptl_absorpt_coefficient_mu 2.815
_exptl_absorpt_correction_T_max 1.000000
_exptl_absorpt_correction_T_min 0.657652
_exptl_absorpt_correction_type empirical
_exptl_crystal_colour colorless
_exptl_crystal_density_diffrn 1.683
_exptl_crystal_density_method 'not measured'
_exptl_crystal_description rod
_exptl_crystal_F_000 1008
_exptl_crystal_size_max 0.4
_exptl_crystal_size_mid 0.25
_exptl_crystal_size_min 0.2
_refine_diff_density_max 0.780
_refine_diff_density_min -1.476
_refine_diff_density_rms 0.122
_refine_ls_extinction_coef 0.0013(3)
_refine_ls_extinction_expression Fc^*^=kFc[1+0.001xFc^2^\l^3^/sin(2\q)]^-1/4^
_refine_ls_extinction_method SHELXL
_refine_ls_goodness_of_fit_ref 1.194
_refine_ls_hydrogen_treatment mixed
_refine_ls_matrix_type full
_refine_ls_number_parameters 152
_refine_ls_number_reflns 2276
_refine_ls_number_restraints 4
_refine_ls_restrained_S_all 1.193
_refine_ls_R_factor_all 0.0629
_refine_ls_R_factor_gt 0.0530
_refine_ls_shift/su_max 0.005
_refine_ls_shift/su_mean 0.000
_refine_ls_structure_factor_coef Fsqd
_refine_ls_weighting_details 'calc w=1/[\s^2^(Fo^2^)+(0.0205P)^2^+19.7434P] where P=(Fo^2^+2Fc^2^)/3'
_refine_ls_weighting_scheme calc
_refine_ls_wR_factor_gt 0.1202
_refine_ls_wR_factor_ref 0.1238
_reflns_number_gt 1994
_reflns_number_total 2276
_reflns_threshold_expression >2sigma(I)
_cod_data_source_file ic060917ksi20060526_012106.cif
_cod_data_source_block compound_III
_cod_depositor_comments
;
The following automatic conversions were performed:

data item '_symmetry_cell_setting' value 'Monoclinic' was changed to
'monoclinic' in accordance with the
/home/saulius/struct/COD-crude-data/automatic-downloads/DataCite-retrospective/ACS/depositions/lib/dictionaries/cif_core.dic
dictionary named 'cif_core.dic' version 2.4.2 last updated on
2011-04-26.

Automatic conversion script
Id: cif_fix_values 6909 2019-04-08 15:41:33Z antanas 
;
_cod_original_sg_symbol_H-M C2/c
_cod_database_code 4350448

loop_
_symmetry_equiv_pos_as_xyz
'x, y, z'
'-x, y, -z+1/2'
'x+1/2, y+1/2, z'
'-x+1/2, y+1/2, -z+1/2'
'-x, -y, -z'
'x, -y, z-1/2'
'-x+1/2, -y+1/2, -z'
'x+1/2, -y+1/2, z-1/2'

loop_
_atom_site_label
_atom_site_type_symbol
_atom_site_fract_x
_atom_site_fract_y
_atom_site_fract_z
_atom_site_U_iso_or_equiv
_atom_site_adp_type
_atom_site_occupancy
_atom_site_symmetry_multiplicity
_atom_site_calc_flag
_atom_site_refinement_flags
_atom_site_disorder_assembly
_atom_site_disorder_group
Sr1 Sr 1.0000 1.02978(3) 0.2500 0.01705(19) Uani 1 2 d S . .
O5 O 0.8330(3) 0.94370(15) 0.2180(4) 0.0288(8) Uani 1 1 d . . .
O4 O 1.1682(4) 1.09392(19) 0.1222(5) 0.0358(9) Uani 1 1 d D . .
O3 O 1.3179(3) 0.72257(17) 0.3401(5) 0.0366(9) Uani 1 1 d . . .
H3A H 1.3085 0.6846 0.3370 0.055 Uiso 1 1 calc R . .
O2 O 0.9243(3) 1.05890(15) -0.0365(4) 0.0314(8) Uani 1 1 d . . .
C7 C 1.1432(4) 0.8453(2) 0.1481(6) 0.0201(9) Uani 1 1 d . . .
C6 C 1.2264(4) 0.8162(2) 0.2465(6) 0.0218(9) Uani 1 1 d . . .
H6A H 1.2768 0.8399 0.3118 0.026 Uiso 1 1 calc R . .
C5 C 1.2337(4) 0.7514(2) 0.2467(6) 0.0239(10) Uani 1 1 d . . .
C4 C 1.1302(4) 0.9142(2) 0.1543(6) 0.0207(9) Uani 1 1 d . . .
C3 C 1.1561(4) 0.7156(2) 0.1550(6) 0.0279(11) Uani 1 1 d . . .
H3B H 1.1589 0.6722 0.1596 0.034 Uiso 1 1 calc R . .
O1 O 0.9985(4) 0.71048(19) -0.0372(5) 0.0453(11) Uani 1 1 d . . .
H1A H 1.0058 0.6735 -0.0127 0.068 Uiso 1 1 calc R . .
C2 C 1.0744(4) 0.7454(2) 0.0566(6) 0.0274(10) Uani 1 1 d . . .
C1 C 1.0686(4) 0.8096(2) 0.0498(6) 0.0237(10) Uani 1 1 d . . .
H1B H 1.0150 0.8290 -0.0201 0.028 Uiso 1 1 calc R . .
O300 O 0.9893(7) 0.5843(4) -0.0052(10) 0.0888(19) Uani 1 1 d D . .
O200 O 1.3500(8) 1.0356(4) 0.2593(13) 0.0580(18) Uani 0.515(7) 1 d P A 1
O100 O 1.3841(8) 0.9863(5) 0.2277(14) 0.0580(18) Uani 0.485(7) 1 d P A 2
H2 H 0.956(7) 0.570(4) 0.073(7) 0.07(3) Uiso 1 1 d D . .
H1 H 1.044(4) 0.571(3) -0.058(8) 0.034(19) Uiso 1 1 d D . .
H6 H 1.172(6) 1.092(3) 0.028(4) 0.048(15) Uiso 1 1 d D . .
H5 H 1.175(6) 1.122(2) 0.172(6) 0.048(15) Uiso 1 1 d D . .

loop_
_atom_site_aniso_label
_atom_site_aniso_U_11
_atom_site_aniso_U_22
_atom_site_aniso_U_33
_atom_site_aniso_U_23
_atom_site_aniso_U_13
_atom_site_aniso_U_12
Sr1 0.0226(3) 0.0130(3) 0.0155(3) 0.000 -0.0043(2) 0.000
O5 0.041(2) 0.0199(16) 0.0258(17) 0.0008(13) -0.0088(15) -0.0031(15)
O4 0.043(2) 0.035(2) 0.029(2) -0.0032(18) -0.0012(18) -0.0085(18)
O3 0.038(2) 0.0286(19) 0.043(2) 0.0058(16) -0.0106(17) 0.0177(17)
O2 0.049(2) 0.0210(17) 0.0242(17) 0.0006(13) -0.0096(16) 0.0090(16)
C7 0.018(2) 0.022(2) 0.021(2) -0.0001(17) 0.0005(17) 0.0029(17)
C6 0.024(2) 0.018(2) 0.023(2) -0.0011(17) -0.0054(18) 0.0026(18)
C5 0.024(2) 0.023(2) 0.024(2) 0.0045(18) -0.0006(19) 0.0085(19)
C4 0.018(2) 0.022(2) 0.022(2) 0.0003(17) 0.0007(17) 0.0027(17)
C3 0.032(3) 0.023(2) 0.029(2) 0.0019(19) -0.001(2) -0.002(2)
O1 0.051(3) 0.035(2) 0.050(2) -0.0079(18) -0.016(2) -0.0177(19)
C2 0.033(3) 0.024(2) 0.025(2) -0.0038(19) -0.002(2) -0.005(2)
C1 0.026(2) 0.020(2) 0.025(2) -0.0003(18) -0.0046(19) 0.0030(18)
O300 0.096(6) 0.082(5) 0.088(5) -0.013(4) 0.003(5) -0.017(4)
O200 0.048(4) 0.050(4) 0.076(5) 0.012(4) -0.014(3) -0.005(3)
O100 0.048(4) 0.050(4) 0.076(5) 0.012(4) -0.014(3) -0.005(3)

loop_
_atom_type_symbol
_atom_type_description
_atom_type_scat_dispersion_real
_atom_type_scat_dispersion_imag
_atom_type_scat_source
C C 0.0033 0.0016 'International Tables Vol C Tables 4.2.6.8 and 6.1.1.4'
H H 0.0000 0.0000 'International Tables Vol C Tables 4.2.6.8 and 6.1.1.4'
O O 0.0106 0.0060 'International Tables Vol C Tables 4.2.6.8 and 6.1.1.4'
Sr Sr -1.5307 3.2498 'International Tables Vol C Tables 4.2.6.8 and 6.1.1.4'

loop_
_geom_angle_atom_site_label_1
_geom_angle_atom_site_label_2
_geom_angle_atom_site_label_3
_geom_angle
_geom_angle_site_symmetry_1
_geom_angle_site_symmetry_3
O2 Sr1 O2 151.03(16) 2_755 .
O2 Sr1 O4 87.00(12) 2_755 .
O2 Sr1 O4 77.78(13) . .
O2 Sr1 O4 77.78(13) 2_755 2_755
O2 Sr1 O4 87.00(12) . 2_755
O4 Sr1 O4 116.33(19) . 2_755
O2 Sr1 O2 128.50(13) 2_755 5_775
O2 Sr1 O2 74.43(12) . 5_775
O4 Sr1 O2 83.22(12) . 5_775
O4 Sr1 O2 149.83(12) 2_755 5_775
O2 Sr1 O2 74.43(12) 2_755 6_576
O2 Sr1 O2 128.50(13) . 6_576
O4 Sr1 O2 149.83(12) . 6_576
O4 Sr1 O2 83.22(12) 2_755 6_576
O2 Sr1 O2 89.91(15) 5_775 6_576
O2 Sr1 O5 120.70(11) 2_755 .
O2 Sr1 O5 80.29(11) . .
O4 Sr1 O5 150.82(11) . .
O4 Sr1 O5 81.24(13) 2_755 .
O2 Sr1 O5 72.46(12) 5_775 .
O2 Sr1 O5 48.28(10) 6_576 .
O2 Sr1 O5 80.29(11) 2_755 2_755
O2 Sr1 O5 120.70(11) . 2_755
O4 Sr1 O5 81.24(13) . 2_755
O4 Sr1 O5 150.82(11) 2_755 2_755
O2 Sr1 O5 48.28(10) 5_775 2_755
O2 Sr1 O5 72.46(11) 6_576 2_755
O5 Sr1 O5 93.81(15) . 2_755
O2 Sr1 C4 99.23(12) 2_755 2_755
O2 Sr1 C4 104.59(12) . 2_755
O4 Sr1 C4 156.32(13) . 2_755
O4 Sr1 C4 87.35(13) 2_755 2_755
O2 Sr1 C4 74.99(12) 5_775 2_755
O2 Sr1 C4 24.82(11) 6_576 2_755
O5 Sr1 C4 24.78(11) . 2_755
O5 Sr1 C4 77.39(12) 2_755 2_755
O2 Sr1 C4 104.59(12) 2_755 .
O2 Sr1 C4 99.23(12) . .
O4 Sr1 C4 87.35(13) . .
O4 Sr1 C4 156.32(13) 2_755 .
O2 Sr1 C4 24.82(11) 5_775 .
O2 Sr1 C4 74.99(12) 6_576 .
O5 Sr1 C4 77.39(12) . .
O5 Sr1 C4 24.78(11) 2_755 .
C4 Sr1 C4 68.98(17) 2_755 .
O2 Sr1 Sr1 159.05(9) 2_755 5_775
O2 Sr1 Sr1 38.82(8) . 5_775
O4 Sr1 Sr1 78.19(8) . 5_775
O4 Sr1 Sr1 122.07(9) 2_755 5_775
O2 Sr1 Sr1 35.61(7) 5_775 5_775
O2 Sr1 Sr1 112.04(8) 6_576 5_775
O5 Sr1 Sr1 72.65(7) . 5_775
O5 Sr1 Sr1 82.85(7) 2_755 5_775
C4 Sr1 Sr1 89.07(9) 2_755 5_775
C4 Sr1 Sr1 60.42(8) . 5_775
O2 Sr1 Sr1 38.82(8) 2_755 5_776
O2 Sr1 Sr1 159.05(9) . 5_776
O4 Sr1 Sr1 122.07(9) . 5_776
O4 Sr1 Sr1 78.19(8) 2_755 5_776
O2 Sr1 Sr1 112.04(7) 5_775 5_776
O2 Sr1 Sr1 35.61(7) 6_576 5_776
O5 Sr1 Sr1 82.85(7) . 5_776
O5 Sr1 Sr1 72.65(7) 2_755 5_776
C4 Sr1 Sr1 60.42(8) 2_755 5_776
C4 Sr1 Sr1 89.07(9) . 5_776
Sr1 Sr1 Sr1 143.97(3) 5_775 5_776
C4 O5 Sr1 91.3(3) 2_755 .
C4 O2 Sr1 162.3(3) 5_775 .
C4 O2 Sr1 91.9(3) 5_775 5_775
Sr1 O2 Sr1 105.57(12) . 5_775
C6 C7 C1 120.0(4) . .
C6 C7 C4 119.9(4) . .
C1 C7 C4 120.0(4) . .
C7 C6 C5 119.4(4) . .
O3 C5 C3 119.8(4) . .
O3 C5 C6 119.6(4) . .
C3 C5 C6 120.6(4) . .
O5 C4 O2 121.6(4) 2_755 5_775
O5 C4 C7 119.4(4) 2_755 .
O2 C4 C7 118.8(4) 5_775 .
O5 C4 Sr1 63.9(2) 2_755 .
O2 C4 Sr1 63.2(2) 5_775 .
C7 C4 Sr1 151.6(3) . .
C2 C3 C5 119.0(5) . .
O1 C2 C1 119.4(5) . .
O1 C2 C3 119.5(4) . .
C1 C2 C3 121.1(5) . .
C2 C1 C7 119.7(4) . .

loop_
_geom_bond_atom_site_label_1
_geom_bond_atom_site_label_2
_geom_bond_distance
_geom_bond_site_symmetry_2
Sr1 O2 2.492(3) 2_755
Sr1 O2 2.492(3) .
Sr1 O4 2.603(4) .
Sr1 O4 2.603(4) 2_755
Sr1 O2 2.683(3) 5_775
Sr1 O2 2.683(3) 6_576
Sr1 O5 2.698(3) .
Sr1 O5 2.698(3) 2_755
Sr1 C4 3.003(4) 2_755
Sr1 C4 3.003(4) .
Sr1 Sr1 4.1229(12) 5_775
Sr1 Sr1 4.1229(12) 5_776
O5 C4 1.259(5) 2_755
O3 C5 1.372(5) .
O2 C4 1.261(5) 5_775
O2 Sr1 2.683(3) 5_775
C7 C6 1.389(6) .
C7 C1 1.391(6) .
C7 C4 1.483(6) .
C6 C5 1.391(6) .
C5 C3 1.388(7) .
C4 O5 1.259(5) 2_755
C4 O2 1.261(5) 5_775
C3 C2 1.383(7) .
O1 C2 1.373(6) .
C2 C1 1.377(6) .
